data_2237099
loop_
_publ_author_name
'Singh, Durga Prasad'
'Pratap, Seema'
'Yildirim, Sema \"Ozt\"urk'
'Butcher, Ray J.'

_publ_section_title
;
 <i>N</i>-(1,3-Thiazol-2-yl)-<i>N</i>'-[(thiophen-2-yl)carbonyl]thiourea
 hemihydrate
;
_journal_coeditor_code ZS2240
_journal_issue 12
_journal_name_full 'Acta Crystallographica Section E'
_journal_page_first o3295
_journal_paper_doi 10.1107/S160053681204500X
_journal_volume 68
_journal_year 2012
_chemical_formula_iupac 'C9 H7 N3 O S3, 0.5H2 O'
_chemical_formula_moiety 'C9 H7 N3 O S3, 0.5(H2 O)'
_chemical_formula_sum 'C9 H8 N3 O1.5 S3'
_chemical_formula_weight 278.37
_chemical_name_systematic
;
<i>N</i>-(1,3-Thiazol-2-yl)-<i>N</i>'-[(thiophen-2-yl)carbonyl]thiourea
hemihydrate
;
_space_group_IT_number 2
_symmetry_cell_setting triclinic
_symmetry_space_group_name_Hall '-P 1'
_symmetry_space_group_name_H-M 'P -1'
_atom_sites_solution_hydrogens geom
_atom_sites_solution_primary direct
_atom_sites_solution_secondary difmap
_audit_creation_method SHELXL-97
_cell_angle_alpha 93.559(4)
_cell_angle_beta 99.813(4)
_cell_angle_gamma 107.789(5)
_cell_formula_units_Z 4
_cell_length_a 7.4489(4)
_cell_length_b 11.1060(6)
_cell_length_c 14.7935(7)
_cell_measurement_reflns_used 3735
_cell_measurement_temperature 123(2)
_cell_measurement_theta_max 75.5834
_cell_measurement_theta_min 3.0517
_cell_volume 1139.74(11)
_computing_cell_refinement
;
CrysAlis PRO (Agilent, 2011)
;
_computing_data_collection
;
CrysAlis PRO (Agilent, 2011)
;
_computing_data_reduction
;
CrysAlis PRO (Agilent, 2011)
;
_computing_molecular_graphics 'SHELXTL (Sheldrick, 2008)'
_computing_publication_material 'SHELXTL (Sheldrick, 2008)'
_computing_structure_refinement 'SHELXL97 (Sheldrick, 2008)'
_computing_structure_solution 'SHELXS97 (Sheldrick, 2008)'
_diffrn_ambient_temperature 123(2)
_diffrn_detector_area_resol_mean 10.5081
_diffrn_measured_fraction_theta_full 0.998
_diffrn_measured_fraction_theta_max 0.962
_diffrn_measurement_device_type 'Oxford Diffraction Xcalibur (Ruby, Gemini CCD)'
_diffrn_measurement_method '\w scans'
_diffrn_radiation_monochromator graphite
_diffrn_radiation_source 'Enhance (Cu) X-ray Source'
_diffrn_radiation_type CuK\a
_diffrn_radiation_wavelength 1.54184
_diffrn_reflns_av_R_equivalents 0.0338
_diffrn_reflns_av_sigmaI/netI 0.0466
_diffrn_reflns_limit_h_max 6
_diffrn_reflns_limit_h_min -9
_diffrn_reflns_limit_k_max 13
_diffrn_reflns_limit_k_min -13
_diffrn_reflns_limit_l_max 18
_diffrn_reflns_limit_l_min -12
_diffrn_reflns_number 7828
_diffrn_reflns_theta_full 67.50
_diffrn_reflns_theta_max 75.77
_diffrn_reflns_theta_min 3.05
_exptl_absorpt_coefficient_mu 5.861
_exptl_absorpt_correction_T_max 1.0000
_exptl_absorpt_correction_T_min 0.4408
_exptl_absorpt_correction_type multi-scan
_exptl_absorpt_process_details
;
(CrysAlis PRO; Agilent, 2011)
;
_exptl_crystal_colour colorless
_exptl_crystal_density_diffrn 1.622
_exptl_crystal_density_method 'not measured'
_exptl_crystal_description block
_exptl_crystal_F_000 572
_exptl_crystal_size_max 0.35
_exptl_crystal_size_mid 0.25
_exptl_crystal_size_min 0.18
_refine_diff_density_max 0.433
_refine_diff_density_min -0.296
_refine_ls_extinction_method none
_refine_ls_goodness_of_fit_ref 1.079
_refine_ls_hydrogen_treatment mixed
_refine_ls_matrix_type full
_refine_ls_number_parameters 304
_refine_ls_number_reflns 4566
_refine_ls_number_restraints 3
_refine_ls_restrained_S_all 1.079
_refine_ls_R_factor_all 0.0468
_refine_ls_R_factor_gt 0.0392
_refine_ls_shift/su_max 0.001
_refine_ls_shift/su_mean 0.000
_refine_ls_structure_factor_coef Fsqd
_refine_ls_weighting_details 'calc w=1/[\s^2^(Fo^2^)+(0.0566P)^2^+0.1264P] where P=(Fo^2^+2Fc^2^)/3'
_refine_ls_weighting_scheme calc
_refine_ls_wR_factor_gt 0.1030
_refine_ls_wR_factor_ref 0.1102
_reflns_number_gt 3906
_reflns_number_total 4566
_reflns_threshold_expression I>2\s(I)
_cod_data_source_file zs2240.cif
_cod_data_source_block I
_cod_database_code 2237099
_cod_database_fobs_code 2237099

loop_
_symmetry_equiv_pos_as_xyz
'x, y, z'
'-x, -y, -z'

loop_
_atom_site_type_symbol
_atom_site_label
_atom_site_fract_x
_atom_site_fract_y
_atom_site_fract_z
_atom_site_U_iso_or_equiv
_atom_site_adp_type
_atom_site_calc_flag
_atom_site_refinement_flags
_atom_site_occupancy
_atom_site_symmetry_multiplicity
S S1A 0.17373(9) 0.25490(5) 0.47025(4) 0.02167(15) Uani d . 1 1
S S1B 0.26874(10) -0.44204(6) 0.98233(4) 0.02371(15) Uani d . 1 1
S S2A 0.29573(10) -0.30344(6) 0.38262(4) 0.02567(16) Uani d . 1 1
S S2B 0.22859(9) 0.13688(5) 1.07688(4) 0.01906(14) Uani d . 1 1
S S3A 0.32482(9) -0.42492(5) 0.56122(4) 0.02351(15) Uani d . 1 1
S S3B 0.14624(9) 0.23871(5) 0.89130(4) 0.02046(15) Uani d . 1 1
O O1A 0.2481(3) 0.03651(16) 0.55080(11) 0.0221(4) Uani d . 1 1
O O1B 0.2523(3) -0.20849(16) 0.90756(12) 0.0243(4) Uani d . 1 1
O O1W 0.5774(2) 0.02421(15) 0.75431(12) 0.0196(4) Uani d D 1 1
N N1A 0.2661(3) -0.07508(18) 0.41864(13) 0.0171(4) Uani d . 1 1
H H1AA 0.2675 -0.0709 0.3609 0.021 Uiso calc R 1 1
N N1B 0.2789(3) -0.08541(17) 1.04263(13) 0.0149(4) Uani d . 1 1
H H1BA 0.3020 -0.0830 1.1018 0.018 Uiso calc R 1 1
N N2A 0.3233(3) -0.17714(18) 0.54658(13) 0.0172(4) Uani d . 1 1
H H2AA 0.3276 -0.1065 0.5757 0.021 Uiso calc R 1 1
N N2B 0.2633(3) 0.02718(18) 0.91718(13) 0.0158(4) Uani d . 1 1
H H2BA 0.2896 -0.0347 0.8907 0.019 Uiso calc R 1 1
N N3A 0.3823(3) -0.24320(18) 0.69077(14) 0.0198(4) Uani d . 1 1
N N3B 0.2608(3) 0.10852(18) 0.77715(13) 0.0187(4) Uani d . 1 1
C C1A 0.1092(4) 0.3120(2) 0.36934(18) 0.0230(5) Uani d . 1 1
H H1A 0.0858 0.3894 0.3665 0.028 Uiso calc R 1 1
C C1B 0.2768(4) -0.5164(2) 1.07967(18) 0.0253(5) Uani d . 1 1
H H1B 0.2776 -0.5999 1.0804 0.030 Uiso calc R 1 1
C C2A 0.0959(4) 0.2312(2) 0.29353(18) 0.0235(5) Uani d . 1 1
H H2A 0.0615 0.2470 0.2331 0.028 Uiso calc R 1 1
C C2B 0.2821(4) -0.4394(2) 1.15643(17) 0.0228(5) Uani d . 1 1
H H2B 0.2863 -0.4647 1.2153 0.027 Uiso calc R 1 1
C C3A 0.1405(3) 0.1203(2) 0.31700(17) 0.0196(5) Uani d . 1 1
H H3A 0.1388 0.0553 0.2738 0.024 Uiso calc R 1 1
C C3B 0.2803(3) -0.3171(2) 1.13637(16) 0.0188(5) Uani d . 1 1
H H3B 0.2834 -0.2528 1.1805 0.023 Uiso calc R 1 1
C C4A 0.1863(3) 0.1199(2) 0.41070(16) 0.0163(5) Uani d . 1 1
C C4B 0.2735(3) -0.3040(2) 1.04436(16) 0.0164(5) Uani d . 1 1
C C5A 0.2352(3) 0.0259(2) 0.46643(16) 0.0161(5) Uani d . 1 1
C C5B 0.2672(3) -0.1975(2) 0.99201(16) 0.0161(5) Uani d . 1 1
C C6A 0.2953(3) -0.1828(2) 0.45404(16) 0.0170(5) Uani d . 1 1
C C6B 0.2569(3) 0.0239(2) 1.00755(16) 0.0152(4) Uani d . 1 1
C C7A 0.3461(3) -0.2706(2) 0.60104(17) 0.0167(5) Uani d . 1 1
C C7B 0.2328(3) 0.1179(2) 0.86155(16) 0.0149(4) Uani d . 1 1
C C8A 0.3920(4) -0.3491(2) 0.73281(18) 0.0226(5) Uani d . 1 1
H H8A 0.4158 -0.3481 0.7967 0.027 Uiso calc R 1 1
C C8B 0.2079(4) 0.2002(2) 0.73046(17) 0.0210(5) Uani d . 1 1
H H8B 0.2173 0.2082 0.6691 0.025 Uiso calc R 1 1
C C9A 0.3645(4) -0.4542(2) 0.67459(18) 0.0254(6) Uani d . 1 1
H H9A 0.3667 -0.5323 0.6932 0.030 Uiso calc R 1 1
C C9B 0.1420(4) 0.2768(2) 0.77978(17) 0.0219(5) Uani d . 1 1
H H9B 0.0998 0.3417 0.7570 0.026 Uiso calc R 1 1
H H1W 0.486(3) 0.052(3) 0.750(3) 0.050 Uiso d D 1 1
H H2W 0.531(4) -0.0536(3) 0.744(2) 0.050 Uiso d D 1 1

loop_
_atom_site_aniso_label
_atom_site_aniso_U_11
_atom_site_aniso_U_22
_atom_site_aniso_U_33
_atom_site_aniso_U_12
_atom_site_aniso_U_13
_atom_site_aniso_U_23
S1A 0.0280(3) 0.0159(3) 0.0215(3) 0.0091(2) 0.0033(2) -0.0003(2)
S1B 0.0384(4) 0.0153(3) 0.0203(3) 0.0137(3) 0.0053(2) -0.0009(2)
S2A 0.0424(4) 0.0177(3) 0.0177(3) 0.0141(3) 0.0017(3) -0.0029(2)
S2B 0.0280(3) 0.0126(3) 0.0167(3) 0.0081(2) 0.0033(2) -0.0014(2)
S3A 0.0336(3) 0.0113(3) 0.0234(3) 0.0059(2) 0.0030(2) -0.0002(2)
S3B 0.0286(3) 0.0172(3) 0.0218(3) 0.0133(2) 0.0095(2) 0.0050(2)
O1A 0.0312(10) 0.0176(8) 0.0176(9) 0.0089(7) 0.0043(7) -0.0004(6)
O1B 0.0396(11) 0.0183(8) 0.0183(9) 0.0139(8) 0.0064(8) 0.0011(7)
O1W 0.0232(9) 0.0117(8) 0.0228(9) 0.0067(7) 0.0012(7) -0.0014(7)
N1A 0.0231(10) 0.0127(9) 0.0151(9) 0.0065(8) 0.0015(8) 0.0000(7)
N1B 0.0183(9) 0.0120(9) 0.0145(9) 0.0060(7) 0.0019(7) 0.0006(7)
N2A 0.0217(10) 0.0104(9) 0.0175(10) 0.0043(7) 0.0018(8) -0.0020(7)
N2B 0.0189(9) 0.0123(9) 0.0181(10) 0.0079(7) 0.0046(8) -0.0001(7)
N3A 0.0210(10) 0.0154(10) 0.0204(10) 0.0035(8) 0.0015(8) 0.0019(8)
N3B 0.0229(10) 0.0139(9) 0.0192(10) 0.0061(8) 0.0042(8) 0.0007(8)
C1A 0.0238(12) 0.0190(12) 0.0285(13) 0.0101(10) 0.0045(10) 0.0058(10)
C1B 0.0376(15) 0.0148(11) 0.0254(13) 0.0125(10) 0.0030(11) 0.0042(10)
C2A 0.0228(12) 0.0283(13) 0.0220(12) 0.0117(10) 0.0037(10) 0.0058(10)
C2B 0.0313(13) 0.0177(12) 0.0184(12) 0.0090(10) 0.0006(10) 0.0026(9)
C3A 0.0189(11) 0.0183(11) 0.0220(12) 0.0066(9) 0.0043(9) 0.0014(9)
C3B 0.0210(12) 0.0130(11) 0.0202(12) 0.0059(9) -0.0009(9) -0.0031(9)
C4A 0.0141(10) 0.0137(10) 0.0195(11) 0.0031(8) 0.0023(9) -0.0008(9)
C4B 0.0153(10) 0.0117(10) 0.0218(12) 0.0055(8) 0.0020(9) -0.0031(9)
C5A 0.0139(10) 0.0120(10) 0.0199(12) 0.0018(8) 0.0022(9) -0.0015(9)
C5B 0.0139(10) 0.0124(10) 0.0212(12) 0.0045(8) 0.0024(9) -0.0010(9)
C6A 0.0164(11) 0.0137(10) 0.0182(11) 0.0030(8) 0.0002(9) 0.0009(8)
C6B 0.0132(10) 0.0100(10) 0.0201(11) 0.0022(8) 0.0009(8) 0.0003(8)
C7A 0.0150(11) 0.0107(10) 0.0219(12) 0.0016(8) 0.0026(9) -0.0003(8)
C7B 0.0137(10) 0.0109(10) 0.0194(11) 0.0042(8) 0.0015(8) -0.0006(8)
C8A 0.0228(12) 0.0218(12) 0.0217(12) 0.0054(10) 0.0026(10) 0.0062(10)
C8B 0.0245(12) 0.0181(11) 0.0196(12) 0.0059(10) 0.0029(9) 0.0042(9)
C9A 0.0304(14) 0.0169(12) 0.0269(14) 0.0048(10) 0.0036(11) 0.0082(10)
C9B 0.0268(13) 0.0195(12) 0.0219(12) 0.0102(10) 0.0042(10) 0.0088(10)

loop_
_atom_type_symbol
_atom_type_description
_atom_type_scat_dispersion_real
_atom_type_scat_dispersion_imag
_atom_type_scat_source
C C 0.0181 0.0091 'International Tables Vol C Tables 4.2.6.8 and 6.1.1.4'
H H 0.0000 0.0000 'International Tables Vol C Tables 4.2.6.8 and 6.1.1.4'
N N 0.0311 0.0180 'International Tables Vol C Tables 4.2.6.8 and 6.1.1.4'
O O 0.0492 0.0322 'International Tables Vol C Tables 4.2.6.8 and 6.1.1.4'
S S 0.3331 0.5567 'International Tables Vol C Tables 4.2.6.8 and 6.1.1.4'

loop_
_geom_angle_atom_site_label_1
_geom_angle_atom_site_label_2
_geom_angle_atom_site_label_3
_geom_angle
C1A S1A C4A 91.39(12)
C1B S1B C4B 91.37(12)
C9A S3A C7A 88.14(12)
C7B S3B C9B 88.16(11)
H1W O1W H2W 106(2)
C5A N1A C6A 127.1(2)
C5A N1A H1AA 116.4
C6A N1A H1AA 116.4
C5B N1B C6B 126.7(2)
C5B N1B H1BA 116.7
C6B N1B H1BA 116.7
C6A N2A C7A 128.3(2)
C6A N2A H2AA 115.9
C7A N2A H2AA 115.9
C6B N2B C7B 128.1(2)
C6B N2B H2BA 116.0
C7B N2B H2BA 116.0
C7A N3A C8A 110.1(2)
C7B N3B C8B 109.9(2)
C2A C1A S1A 112.31(19)
C2A C1A H1A 123.8
S1A C1A H1A 123.8
C2B C1B S1B 112.34(19)
C2B C1B H1B 123.8
S1B C1B H1B 123.8
C1A C2A C3A 112.5(2)
C1A C2A H2A 123.7
C3A C2A H2A 123.7
C1B C2B C3B 112.4(2)
C1B C2B H2B 123.8
C3B C2B H2B 123.8
C4A C3A C2A 112.3(2)
C4A C3A H3A 123.9
C2A C3A H3A 123.9
C4B C3B C2B 112.4(2)
C4B C3B H3B 123.8
C2B C3B H3B 123.8
C3A C4A C5A 131.8(2)
C3A C4A S1A 111.53(18)
C5A C4A S1A 116.61(17)
C3B C4B C5B 131.9(2)
C3B C4B S1B 111.50(17)
C5B C4B S1B 116.60(18)
O1A C5A N1A 122.3(2)
O1A C5A C4A 121.5(2)
N1A C5A C4A 116.1(2)
O1B C5B N1B 122.6(2)
O1B C5B C4B 121.1(2)
N1B C5B C4B 116.3(2)
N2A C6A N1A 114.9(2)
N2A C6A S2A 125.44(18)
N1A C6A S2A 119.68(17)
N2B C6B N1B 114.6(2)
N2B C6B S2B 125.81(17)
N1B C6B S2B 119.57(17)
N3A C7A N2A 118.5(2)
N3A C7A S3A 115.58(18)
N2A C7A S3A 125.85(18)
N3B C7B N2B 118.3(2)
N3B C7B S3B 115.79(17)
N2B C7B S3B 125.78(18)
C9A C8A N3A 115.1(2)
C9A C8A H8A 122.4
N3A C8A H8A 122.4
C9B C8B N3B 115.3(2)
C9B C8B H8B 122.3
N3B C8B H8B 122.3
C8A C9A S3A 111.08(19)
C8A C9A H9A 124.5
S3A C9A H9A 124.5
C8B C9B S3B 110.83(18)
C8B C9B H9B 124.6
S3B C9B H9B 124.6

loop_
_geom_bond_atom_site_label_1
_geom_bond_atom_site_label_2
_geom_bond_distance
S1A C1A 1.709(3)
S1A C4A 1.727(2)
S1B C1B 1.705(3)
S1B C4B 1.725(2)
S2A C6A 1.655(2)
S2B C6B 1.657(2)
S3A C9A 1.721(3)
S3A C7A 1.728(2)
S3B C7B 1.721(2)
S3B C9B 1.726(2)
O1A C5A 1.231(3)
O1B C5B 1.230(3)
O1W H1W 0.8199(10)
O1W H2W 0.8199(11)
N1A C5A 1.387(3)
N1A C6A 1.396(3)
N1A H1AA 0.8600
N1B C5B 1.383(3)
N1B C6B 1.393(3)
N1B H1BA 0.8600
N2A C6A 1.344(3)
N2A C7A 1.385(3)
N2A H2AA 0.8600
N2B C6B 1.348(3)
N2B C7B 1.387(3)
N2B H2BA 0.8600
N3A C7A 1.306(3)
N3A C8A 1.379(3)
N3B C7B 1.303(3)
N3B C8B 1.382(3)
C1A C2A 1.362(4)
C1A H1A 0.9300
C1B C2B 1.366(4)
C1B H1B 0.9300
C2A C3A 1.418(3)
C2A H2A 0.9300
C2B C3B 1.411(3)
C2B H2B 0.9300
C3A C4A 1.370(3)
C3A H3A 0.9300
C3B C4B 1.372(3)
C3B H3B 0.9300
C4A C5A 1.463(3)
C4B C5B 1.461(3)
C8A C9A 1.347(4)
C8A H8A 0.9300
C8B C9B 1.340(4)
C8B H8B 0.9300
C9A H9A 0.9300
C9B H9B 0.9300

loop_
_geom_hbond_atom_site_label_D
_geom_hbond_atom_site_label_H
_geom_hbond_atom_site_label_A
_geom_hbond_site_symmetry_A
_geom_hbond_distance_DH
_geom_hbond_distance_HA
_geom_hbond_distance_DA
_geom_hbond_angle_DHA
N1A H1AA O1W 2_656 0.86 2.22 3.003(3) 151.5
N1B H1BA O1W 2_657 0.86 2.14 2.973(3) 162.8
N2A H2AA O1A . 0.86 1.89 2.599(3) 138.3
N2B H2BA O1B . 0.86 1.90 2.588(3) 135.6
O1W H1W N3B . 0.8199(10) 2.056(11) 2.852(3) 163(4)
O1W H2W N3A . 0.8199(11) 2.088(8) 2.892(3) 167(3)

loop_
_geom_torsion_atom_site_label_1
_geom_torsion_atom_site_label_2
_geom_torsion_atom_site_label_3
_geom_torsion_atom_site_label_4
_geom_torsion
C4A S1A C1A C2A 0.6(2)
C4B S1B C1B C2B 0.3(2)
S1A C1A C2A C3A -0.5(3)
S1B C1B C2B C3B -0.3(3)
C1A C2A C3A C4A 0.1(3)
C1B C2B C3B C4B 0.1(3)
C2A C3A C4A C5A 177.8(2)
C2A C3A C4A S1A 0.3(3)
C1A S1A C4A C3A -0.49(19)
C1A S1A C4A C5A -178.44(19)
C2B C3B C4B C5B 179.2(2)
C2B C3B C4B S1B 0.1(3)
C1B S1B C4B C3B -0.2(2)
C1B S1B C4B C5B -179.44(19)
C6A N1A C5A O1A 7.0(4)
C6A N1A C5A C4A -173.1(2)
C3A C4A C5A O1A -170.5(2)
S1A C4A C5A O1A 6.9(3)
C3A C4A C5A N1A 9.6(4)
S1A C4A C5A N1A -173.01(16)
C6B N1B C5B O1B 6.8(4)
C6B N1B C5B C4B -173.2(2)
C3B C4B C5B O1B -176.5(2)
S1B C4B C5B O1B 2.5(3)
C3B C4B C5B N1B 3.5(4)
S1B C4B C5B N1B -177.49(16)
C7A N2A C6A N1A 176.5(2)
C7A N2A C6A S2A -4.3(4)
C5A N1A C6A N2A -10.2(3)
C5A N1A C6A S2A 170.44(18)
C7B N2B C6B N1B 175.1(2)
C7B N2B C6B S2B -5.7(4)
C5B N1B C6B N2B -13.9(3)
C5B N1B C6B S2B 166.76(18)
C8A N3A C7A N2A 177.4(2)
C8A N3A C7A S3A -0.9(3)
C6A N2A C7A N3A 176.3(2)
C6A N2A C7A S3A -5.5(4)
C9A S3A C7A N3A 0.9(2)
C9A S3A C7A N2A -177.3(2)
C8B N3B C7B N2B 174.97(19)
C8B N3B C7B S3B -1.3(3)
C6B N2B C7B N3B 174.7(2)
C6B N2B C7B S3B -9.5(3)
C9B S3B C7B N3B 1.54(19)
C9B S3B C7B N2B -174.4(2)
C7A N3A C8A C9A 0.5(3)
C7B N3B C8B C9B 0.2(3)
N3A C8A C9A S3A 0.2(3)
C7A S3A C9A C8A -0.6(2)
N3B C8B C9B S3B 0.9(3)
C7B S3B C9B C8B -1.32(19)

loop_
_cod_related_entry_id
_cod_related_entry_database
_cod_related_entry_code
1 ChemSpider 30658267
